data_7222467
loop_
_publ_author_name
'Buffet, Jean-Charles'
'Arnold, Thomas'
'Turner, Zoe'
'Angpanitcharoen, Phakpoom'
'OHare, Dermot'

_publ_section_title
;
 Synthesis and characterisation of permethylindenyl zirconium complexes
 and their use in ethylene polymerisation
;
_journal_name_full 'RSC Adv.'
_journal_paper_doi 10.1039/C5RA20465H
_journal_year 2015
_chemical_formula_moiety 'C42 H66 Cl6 Si2 Zr2'
_chemical_formula_sum 'C42 H66 Cl6 Si2 Zr2'
_chemical_formula_weight 1022.26
_chemical_name_systematic
;
 ?
;
_space_group_crystal_system triclinic
_space_group_IT_number 2
_space_group_name_Hall '-P 1'
_space_group_name_H-M_alt 'P -1'
_symmetry_space_group_name_Hall '-P 1'
_symmetry_space_group_name_H-M 'P -1'
_atom_sites_solution_hydrogens geom
_audit_creation_method SHELXL-2014
_audit_update_record
;
2015-08-27 deposited with the CCDC.
2015-10-07 downloaded from the CCDC.
;
_cell_angle_alpha 78.1650(10)
_cell_angle_beta 87.3400(10)
_cell_angle_gamma 77.9020(10)
_cell_formula_units_Z 1
_cell_length_a 9.52710(10)
_cell_length_b 11.12740(10)
_cell_length_c 11.36160(10)
_cell_measurement_reflns_used 5228
_cell_measurement_temperature 150(2)
_cell_measurement_theta_max 27
_cell_measurement_theta_min 5
_cell_volume 1152.67(2)
_computing_cell_refinement 'DENZO/SCALEPACK (Otwinowski & Minor, 1997)'
_computing_data_collection 'COLLECT (Nonius, 2001).'
_computing_data_reduction 'DENZO/SCALEPACK (Otwinowski & Minor, 1997)'
_computing_molecular_graphics 'Ortep-3 for Windows (Farrugia, 1997)'
_computing_publication_material 'WinGX publication routines (Farrugia, 1999)'
_computing_structure_refinement 'SHELXL-2014 (Sheldrick, 2014)'
_computing_structure_solution 'SHELXS-86, Sheldrick, G. M.'
_diffrn_ambient_temperature 150(2)
_diffrn_measured_fraction_theta_full 0.991
_diffrn_measured_fraction_theta_max 0.993
_diffrn_measurement_device Area
_diffrn_measurement_device_type 'Nonius KappaCCD'
_diffrn_measurement_method \w
_diffrn_radiation_monochromator graphite
_diffrn_radiation_type 'Mo K\a'
_diffrn_radiation_wavelength 0.71073
_diffrn_reflns_av_R_equivalents 0.0130
_diffrn_reflns_av_unetI/netI 0.0222
_diffrn_reflns_laue_measured_fraction_full 0.991
_diffrn_reflns_laue_measured_fraction_max 0.993
_diffrn_reflns_limit_h_max 12
_diffrn_reflns_limit_h_min -12
_diffrn_reflns_limit_k_max 13
_diffrn_reflns_limit_k_min -14
_diffrn_reflns_limit_l_max 14
_diffrn_reflns_limit_l_min -14
_diffrn_reflns_number 9971
_diffrn_reflns_point_group_measured_fraction_full 0.991
_diffrn_reflns_point_group_measured_fraction_max 0.993
_diffrn_reflns_theta_full 25.242
_diffrn_reflns_theta_max 27.477
_diffrn_reflns_theta_min 5.123
_exptl_absorpt_coefficient_mu 0.881
_exptl_absorpt_correction_T_max 0.82
_exptl_absorpt_correction_T_min 0.72
_exptl_absorpt_correction_type multi-scan
_exptl_absorpt_process_details 'DENZO/SCALEPACK (Otwinowski & Minor, 1997)'
_exptl_crystal_colour orange
_exptl_crystal_density_diffrn 1.473
_exptl_crystal_description block
_exptl_crystal_F_000 528
_exptl_crystal_size_max 0.360
_exptl_crystal_size_mid 0.320
_exptl_crystal_size_min 0.220
_refine_diff_density_max 0.398
_refine_diff_density_min -0.517
_refine_diff_density_rms 0.067
_refine_ls_extinction_method none
_refine_ls_goodness_of_fit_ref 1.133
_refine_ls_hydrogen_treatment constr
_refine_ls_matrix_type full
_refine_ls_number_parameters 244
_refine_ls_number_reflns 5248
_refine_ls_number_restraints 0
_refine_ls_restrained_S_all 1.133
_refine_ls_R_factor_all 0.0292
_refine_ls_R_factor_gt 0.0263
_refine_ls_shift/su_max 0.002
_refine_ls_shift/su_mean 0.000
_refine_ls_structure_factor_coef Fsqd
_refine_ls_weighting_details 'w=1/[\s^2^(Fo^2^)+(0.0285P)^2^+0.7042P] where P=(Fo^2^+2Fc^2^)/3'
_refine_ls_weighting_scheme calc
_refine_ls_wR_factor_gt 0.0639
_refine_ls_wR_factor_ref 0.0653
_reflns_Friedel_coverage 0.000
_reflns_number_gt 4851
_reflns_number_total 5248
_reflns_threshold_expression 'I > 2\s(I)'
_cod_data_source_file c5ra20465h2.cif
_cod_data_source_block 002TAQA13
_cod_database_code 7222467
_shelx_space_group_comment
;
The symmetry employed for this shelxl refinement is uniquely defined
by the following loop, which should always be used as a source of
symmetry information in preference to the above space-group names.
They are only intended as comments.
;
_shelx_estimated_absorpt_t_min 0.742
_shelx_estimated_absorpt_t_max 0.830
_shelxl_version_number 2014-3

loop_
_space_group_symop_operation_xyz
'x, y, z'
'-x, -y, -z'

loop_
_atom_site_label
_atom_site_type_symbol
_atom_site_fract_x
_atom_site_fract_y
_atom_site_fract_z
_atom_site_U_iso_or_equiv
_atom_site_adp_type
_atom_site_occupancy
_atom_site_site_symmetry_order
_atom_site_calc_flag
_atom_site_refinement_flags_posn
_atom_site_refinement_flags_adp
C1 C -0.12505(17) 0.83562(14) 0.35009(14) 0.0161(3) Uani 1 1 d . .
C2 C 0.00860(18) 0.87933(15) 0.32759(15) 0.0188(3) Uani 1 1 d . .
C3 C 0.08490(18) 0.86027(15) 0.43554(16) 0.0197(3) Uani 1 1 d . .
C4 C 0.0300(2) 0.76516(16) 0.65769(16) 0.0227(4) Uani 1 1 d . .
C5 C -0.0771(2) 0.72668(16) 0.73180(16) 0.0242(4) Uani 1 1 d . .
C6 C -0.2096(2) 0.71628(16) 0.68327(16) 0.0227(4) Uani 1 1 d . .
C7 C -0.23583(18) 0.74390(15) 0.56071(15) 0.0184(3) Uani 1 1 d . .
C8 C -0.13007(17) 0.79231(14) 0.48102(14) 0.0159(3) Uani 1 1 d . .
C9 C 0.00121(18) 0.80398(15) 0.53146(15) 0.0176(3) Uani 1 1 d . .
C10 C 0.0688(2) 0.93707(18) 0.20907(17) 0.0269(4) Uani 1 1 d . .
H10A H 0.0333 1.0281 0.1928 0.040 Uiso 1 1 calc R U
H10B H 0.0383 0.9019 0.1445 0.040 Uiso 1 1 calc R U
H10C H 0.1739 0.9186 0.2130 0.040 Uiso 1 1 calc R U
C11 C 0.2175(2) 0.91086(18) 0.4452(2) 0.0289(4) Uani 1 1 d . .
H11A H 0.3025 0.8432 0.4481 0.043 Uiso 1 1 calc R U
H11B H 0.2124 0.9449 0.5187 0.043 Uiso 1 1 calc R U
H11C H 0.2241 0.9775 0.3751 0.043 Uiso 1 1 calc R U
C12 C 0.1780(2) 0.7581(2) 0.7048(2) 0.0367(5) Uani 1 1 d . .
H12A H 0.1831 0.8387 0.7246 0.055 Uiso 1 1 calc R U
H12B H 0.2500 0.7391 0.6432 0.055 Uiso 1 1 calc R U
H12C H 0.1968 0.6919 0.7771 0.055 Uiso 1 1 calc R U
C13 C -0.0562(3) 0.6908(2) 0.86682(18) 0.0383(5) Uani 1 1 d . .
H13A H -0.0364 0.5992 0.8918 0.057 Uiso 1 1 calc R U
H13B H -0.1435 0.7267 0.9070 0.057 Uiso 1 1 calc R U
H13C H 0.0248 0.7232 0.8889 0.057 Uiso 1 1 calc R U
C14 C -0.3223(2) 0.6720(2) 0.77006(18) 0.0335(4) Uani 1 1 d . .
H14A H -0.4034 0.6633 0.7248 0.050 Uiso 1 1 calc R U
H14B H -0.3557 0.7334 0.8212 0.050 Uiso 1 1 calc R U
H14C H -0.2807 0.5908 0.8203 0.050 Uiso 1 1 calc R U
C15 C -0.37551(19) 0.72883(17) 0.51445(17) 0.0238(4) Uani 1 1 d . .
H15A H -0.3877 0.6424 0.5432 0.036 Uiso 1 1 calc R U
H15B H -0.3745 0.7477 0.4263 0.036 Uiso 1 1 calc R U
H15C H -0.4552 0.7866 0.5438 0.036 Uiso 1 1 calc R U
C16 C -0.4278(2) 0.98776(18) 0.28807(19) 0.0292(4) Uani 1 1 d . .
H16A H -0.3999 1.0689 0.2811 0.044 Uiso 1 1 calc R U
H16B H -0.4496 0.9554 0.3723 0.044 Uiso 1 1 calc R U
H16C H -0.5129 0.9984 0.2387 0.044 Uiso 1 1 calc R U
C17 C -0.2254(2) 0.9604(2) 0.08413(17) 0.0319(4) Uani 1 1 d . .
H17A H -0.1527 0.9041 0.0461 0.048 Uiso 1 1 calc R U
H17B H -0.1866 1.0322 0.0949 0.048 Uiso 1 1 calc R U
H17C H -0.3107 0.9900 0.0329 0.048 Uiso 1 1 calc R U
C18 C -0.3347(2) 0.73341(17) 0.19970(17) 0.0245(4) Uani 1 1 d . .
H18A H -0.2532 0.6826 0.1629 0.029 Uiso 1 1 calc R U
H18B H -0.3594 0.6809 0.2760 0.029 Uiso 1 1 calc R U
C19 C -0.4639(2) 0.76685(17) 0.11497(17) 0.0247(4) Uani 1 1 d . .
H19A H -0.5487 0.8094 0.1552 0.030 Uiso 1 1 calc R U
H19B H -0.4435 0.8263 0.0418 0.030 Uiso 1 1 calc R U
C20 C -0.4988(2) 0.65201(18) 0.07868(17) 0.0259(4) Uani 1 1 d . .
H20A H -0.5217 0.5936 0.1518 0.031 Uiso 1 1 calc R U
H20B H -0.4131 0.6082 0.0405 0.031 Uiso 1 1 calc R U
C21 C -0.6247(2) 0.6850(2) -0.00809(18) 0.0307(4) Uani 1 1 d . .
H21A H -0.7106 0.7263 0.0300 0.046 Uiso 1 1 calc R U
H21B H -0.6423 0.6082 -0.0288 0.046 Uiso 1 1 calc R U
H21C H -0.6022 0.7416 -0.0813 0.046 Uiso 1 1 calc R U
Cl1 Cl 0.06032(5) 0.63818(4) 0.18034(4) 0.02620(10) Uani 1 1 d . .
Cl2 Cl 0.32107(5) 0.62750(4) 0.38291(4) 0.02750(10) Uani 1 1 d . .
Cl3 Cl -0.11930(4) 0.50519(4) 0.40753(3) 0.01884(9) Uani 1 1 d . .
Si1 Si -0.27573(5) 0.87358(4) 0.23444(4) 0.01954(10) Uani 1 1 d . .
Zr1 Zr 0.06463(2) 0.64887(2) 0.38879(2) 0.01572(6) Uani 1 1 d . .

loop_
_atom_site_aniso_label
_atom_site_aniso_U_11
_atom_site_aniso_U_22
_atom_site_aniso_U_33
_atom_site_aniso_U_23
_atom_site_aniso_U_13
_atom_site_aniso_U_12
C1 0.0168(8) 0.0145(7) 0.0162(7) -0.0022(6) -0.0007(6) -0.0023(6)
C2 0.0181(8) 0.0160(7) 0.0220(8) -0.0031(6) 0.0021(6) -0.0036(6)
C3 0.0171(8) 0.0163(7) 0.0261(9) -0.0053(6) 0.0005(6) -0.0033(6)
C4 0.0272(9) 0.0201(8) 0.0214(8) -0.0070(7) -0.0075(7) -0.0019(7)
C5 0.0366(10) 0.0193(8) 0.0162(8) -0.0065(6) -0.0035(7) -0.0013(7)
C6 0.0273(9) 0.0205(8) 0.0187(8) -0.0045(7) 0.0049(7) -0.0016(7)
C7 0.0179(8) 0.0163(7) 0.0198(8) -0.0034(6) 0.0025(6) -0.0015(6)
C8 0.0166(8) 0.0144(7) 0.0162(7) -0.0042(6) -0.0006(6) -0.0012(6)
C9 0.0177(8) 0.0153(7) 0.0203(8) -0.0061(6) -0.0021(6) -0.0020(6)
C10 0.0274(9) 0.0245(9) 0.0271(9) 0.0001(7) 0.0064(7) -0.0080(7)
C11 0.0191(9) 0.0256(9) 0.0442(11) -0.0074(8) -0.0030(8) -0.0085(7)
C12 0.0362(11) 0.0433(12) 0.0326(11) -0.0077(9) -0.0162(9) -0.0090(9)
C13 0.0602(15) 0.0370(11) 0.0181(9) -0.0050(8) -0.0062(9) -0.0100(10)
C14 0.0367(11) 0.0350(10) 0.0237(9) -0.0010(8) 0.0124(8) -0.0033(9)
C15 0.0183(8) 0.0249(9) 0.0271(9) -0.0018(7) 0.0027(7) -0.0059(7)
C16 0.0227(9) 0.0253(9) 0.0379(11) -0.0058(8) -0.0057(8) -0.0002(7)
C17 0.0401(11) 0.0322(10) 0.0214(9) 0.0031(8) -0.0067(8) -0.0099(9)
C18 0.0275(9) 0.0220(8) 0.0233(9) -0.0031(7) -0.0084(7) -0.0031(7)
C19 0.0265(9) 0.0226(8) 0.0250(9) -0.0041(7) -0.0064(7) -0.0045(7)
C20 0.0306(10) 0.0266(9) 0.0219(9) -0.0054(7) -0.0033(7) -0.0076(8)
C21 0.0307(10) 0.0376(11) 0.0282(10) -0.0089(8) -0.0047(8) -0.0136(8)
Cl1 0.0334(2) 0.0281(2) 0.01647(19) -0.00536(16) 0.00455(16) -0.00495(18)
Cl2 0.0167(2) 0.0262(2) 0.0382(3) -0.00482(18) 0.00508(17) -0.00398(16)
Cl3 0.02040(19) 0.01752(18) 0.01836(19) -0.00101(14) -0.00416(15) -0.00497(15)
Si1 0.0213(2) 0.0183(2) 0.0177(2) -0.00101(17) -0.00472(17) -0.00268(18)
Zr1 0.01580(9) 0.01523(9) 0.01551(9) -0.00218(6) 0.00143(6) -0.00298(6)

loop_
_atom_type_symbol
_atom_type_description
_atom_type_scat_dispersion_real
_atom_type_scat_dispersion_imag
_atom_type_scat_source
C C 0.0033 0.0016 'International Tables Vol C Tables 4.2.6.8 and 6.1.1.4'
H H 0.0000 0.0000 'International Tables Vol C Tables 4.2.6.8 and 6.1.1.4'
Cl Cl 0.1484 0.1585 'International Tables Vol C Tables 4.2.6.8 and 6.1.1.4'
Si Si 0.0817 0.0704 'International Tables Vol C Tables 4.2.6.8 and 6.1.1.4'
Zr Zr -2.9673 0.5597 'International Tables Vol C Tables 4.2.6.8 and 6.1.1.4'

loop_
_geom_angle_atom_site_label_1
_geom_angle_atom_site_label_2
_geom_angle_atom_site_label_3
_geom_angle
_geom_angle_site_symmetry_3
C2 C1 C8 104.89(14) .
C2 C1 Si1 123.58(12) .
C8 C1 Si1 129.49(12) .
C2 C1 Zr1 74.10(9) .
C8 C1 Zr1 76.16(9) .
Si1 C1 Zr1 127.15(8) .
C3 C2 C1 110.73(15) .
C3 C2 C10 120.78(16) .
C1 C2 C10 128.48(16) .
C3 C2 Zr1 77.56(10) .
C1 C2 Zr1 71.45(9) .
C10 C2 Zr1 117.66(11) .
C2 C3 C9 107.70(14) .
C2 C3 C11 123.67(16) .
C9 C3 C11 127.94(16) .
C2 C3 Zr1 69.93(9) .
C9 C3 Zr1 73.93(9) .
C11 C3 Zr1 128.88(12) .
C5 C4 C9 117.97(16) .
C5 C4 C12 121.78(17) .
C9 C4 C12 120.09(17) .
C4 C5 C6 120.98(16) .
C4 C5 C13 120.58(18) .
C6 C5 C13 118.42(18) .
C7 C6 C5 122.15(16) .
C7 C6 C14 119.66(17) .
C5 C6 C14 118.18(16) .
C6 C7 C8 118.31(16) .
C6 C7 C15 119.98(16) .
C8 C7 C15 121.64(15) .
C7 C8 C9 118.66(15) .
C7 C8 C1 132.86(15) .
C9 C8 C1 108.48(14) .
C7 C8 Zr1 121.32(11) .
C9 C8 Zr1 75.36(9) .
C1 C8 Zr1 69.39(8) .
C4 C9 C3 130.30(16) .
C4 C9 C8 121.60(15) .
C3 C9 C8 108.09(14) .
C4 C9 Zr1 121.33(11) .
C3 C9 Zr1 73.54(9) .
C8 C9 Zr1 71.76(9) .
C2 C10 H10A 109.5 .
C2 C10 H10B 109.5 .
H10A C10 H10B 109.5 .
C2 C10 H10C 109.5 .
H10A C10 H10C 109.5 .
H10B C10 H10C 109.5 .
C3 C11 H11A 109.5 .
C3 C11 H11B 109.5 .
H11A C11 H11B 109.5 .
C3 C11 H11C 109.5 .
H11A C11 H11C 109.5 .
H11B C11 H11C 109.5 .
C4 C12 H12A 109.5 .
C4 C12 H12B 109.5 .
H12A C12 H12B 109.5 .
C4 C12 H12C 109.5 .
H12A C12 H12C 109.5 .
H12B C12 H12C 109.5 .
C5 C13 H13A 109.5 .
C5 C13 H13B 109.5 .
H13A C13 H13B 109.5 .
C5 C13 H13C 109.5 .
H13A C13 H13C 109.5 .
H13B C13 H13C 109.5 .
C6 C14 H14A 109.5 .
C6 C14 H14B 109.5 .
H14A C14 H14B 109.5 .
C6 C14 H14C 109.5 .
H14A C14 H14C 109.5 .
H14B C14 H14C 109.5 .
C7 C15 H15A 109.5 .
C7 C15 H15B 109.5 .
H15A C15 H15B 109.5 .
C7 C15 H15C 109.5 .
H15A C15 H15C 109.5 .
H15B C15 H15C 109.5 .
Si1 C16 H16A 109.5 .
Si1 C16 H16B 109.5 .
H16A C16 H16B 109.5 .
Si1 C16 H16C 109.5 .
H16A C16 H16C 109.5 .
H16B C16 H16C 109.5 .
Si1 C17 H17A 109.5 .
Si1 C17 H17B 109.5 .
H17A C17 H17B 109.5 .
Si1 C17 H17C 109.5 .
H17A C17 H17C 109.5 .
H17B C17 H17C 109.5 .
C19 C18 Si1 114.03(12) .
C19 C18 H18A 108.7 .
Si1 C18 H18A 108.7 .
C19 C18 H18B 108.7 .
Si1 C18 H18B 108.7 .
H18A C18 H18B 107.6 .
C20 C19 C18 112.50(15) .
C20 C19 H19A 109.1 .
C18 C19 H19A 109.1 .
C20 C19 H19B 109.1 .
C18 C19 H19B 109.1 .
H19A C19 H19B 107.8 .
C19 C20 C21 112.75(16) .
C19 C20 H20A 109.0 .
C21 C20 H20A 109.0 .
C19 C20 H20B 109.0 .
C21 C20 H20B 109.0 .
H20A C20 H20B 107.8 .
C20 C21 H21A 109.5 .
C20 C21 H21B 109.5 .
H21A C21 H21B 109.5 .
C20 C21 H21C 109.5 .
H21A C21 H21C 109.5 .
H21B C21 H21C 109.5 .
Zr1 Cl3 Zr1 105.285(14) 2_566
C17 Si1 C18 104.22(9) .
C17 Si1 C16 104.25(10) .
C18 Si1 C16 112.75(9) .
C17 Si1 C1 112.82(8) .
C18 Si1 C1 115.19(8) .
C16 Si1 C1 107.16(8) .
Cl1 Zr1 Cl2 91.233(17) .
Cl1 Zr1 C1 89.05(4) .
Cl2 Zr1 C1 130.30(4) .
Cl1 Zr1 C2 88.19(4) .
Cl2 Zr1 C2 95.88(4) .
C1 Zr1 C2 34.45(5) .
Cl1 Zr1 C8 121.54(4) .
Cl2 Zr1 C8 131.58(4) .
C1 Zr1 C8 34.46(5) .
C2 Zr1 C8 55.29(5) .
Cl1 Zr1 C3 116.57(4) .
Cl2 Zr1 C3 79.97(4) .
C1 Zr1 C3 56.18(5) .
C2 Zr1 C3 32.52(6) .
C8 Zr1 C3 54.54(5) .
Cl1 Zr1 C9 141.73(4) .
Cl2 Zr1 C9 99.31(4) .
C1 Zr1 C9 56.30(5) .
C2 Zr1 C9 54.33(5) .
C8 Zr1 C9 32.88(5) .
C3 Zr1 C9 32.53(5) .
Cl1 Zr1 Cl3 82.776(15) .
Cl2 Zr1 Cl3 137.879(15) .
C1 Zr1 Cl3 91.41(4) .
C2 Zr1 Cl3 125.36(4) .
C8 Zr1 Cl3 84.89(4) .
C3 Zr1 Cl3 139.43(4) .
C9 Zr1 Cl3 111.04(4) .
Cl1 Zr1 Cl3 137.682(15) 2_566
Cl2 Zr1 Cl3 82.663(15) 2_566
C1 Zr1 Cl3 126.22(4) 2_566
C2 Zr1 Cl3 134.01(4) 2_566
C8 Zr1 Cl3 91.95(4) 2_566
C3 Zr1 Cl3 103.56(4) 2_566
C9 Zr1 Cl3 80.40(4) 2_566
Cl3 Zr1 Cl3 74.715(14) 2_566

loop_
_geom_bond_atom_site_label_1
_geom_bond_atom_site_label_2
_geom_bond_distance
_geom_bond_site_symmetry_2
C1 C2 1.450(2) .
C1 C8 1.469(2) .
C1 Si1 1.9128(17) .
C1 Zr1 2.4294(16) .
C2 C3 1.410(2) .
C2 C10 1.511(2) .
C2 Zr1 2.4645(16) .
C3 C9 1.437(2) .
C3 C11 1.504(2) .
C3 Zr1 2.5623(16) .
C4 C5 1.374(3) .
C4 C9 1.432(2) .
C4 C12 1.513(3) .
C5 C6 1.436(3) .
C5 C13 1.515(3) .
C6 C7 1.386(2) .
C6 C14 1.514(3) .
C7 C8 1.438(2) .
C7 C15 1.507(2) .
C8 C9 1.440(2) .
C8 Zr1 2.5201(16) .
C9 Zr1 2.5673(16) .
C10 H10A 0.9800 .
C10 H10B 0.9800 .
C10 H10C 0.9800 .
C11 H11A 0.9800 .
C11 H11B 0.9800 .
C11 H11C 0.9800 .
C12 H12A 0.9800 .
C12 H12B 0.9800 .
C12 H12C 0.9800 .
C13 H13A 0.9800 .
C13 H13B 0.9800 .
C13 H13C 0.9800 .
C14 H14A 0.9800 .
C14 H14B 0.9800 .
C14 H14C 0.9800 .
C15 H15A 0.9800 .
C15 H15B 0.9800 .
C15 H15C 0.9800 .
C16 Si1 1.883(2) .
C16 H16A 0.9800 .
C16 H16B 0.9800 .
C16 H16C 0.9800 .
C17 Si1 1.876(2) .
C17 H17A 0.9800 .
C17 H17B 0.9800 .
C17 H17C 0.9800 .
C18 C19 1.533(2) .
C18 Si1 1.8829(18) .
C18 H18A 0.9900 .
C18 H18B 0.9900 .
C19 C20 1.523(2) .
C19 H19A 0.9900 .
C19 H19B 0.9900 .
C20 C21 1.524(3) .
C20 H20A 0.9900 .
C20 H20B 0.9900 .
C21 H21A 0.9800 .
C21 H21B 0.9800 .
C21 H21C 0.9800 .
Cl1 Zr1 2.3982(4) .
Cl2 Zr1 2.4037(4) .
Cl3 Zr1 2.5831(4) .
Cl3 Zr1 2.5837(4) 2_566
Zr1 Cl3 2.5837(4) 2_566

loop_
_geom_torsion_atom_site_label_1
_geom_torsion_atom_site_label_2
_geom_torsion_atom_site_label_3
_geom_torsion_atom_site_label_4
_geom_torsion
C8 C1 C2 C3 2.25(18)
Si1 C1 C2 C3 167.35(12)
Zr1 C1 C2 C3 -68.28(12)
C8 C1 C2 C10 -178.43(16)
Si1 C1 C2 C10 -13.3(2)
Zr1 C1 C2 C10 111.03(17)
C8 C1 C2 Zr1 70.54(10)
Si1 C1 C2 Zr1 -124.37(12)
C1 C2 C3 C9 -0.37(19)
C10 C2 C3 C9 -179.74(15)
Zr1 C2 C3 C9 -64.78(11)
C1 C2 C3 C11 -171.56(15)
C10 C2 C3 C11 9.1(3)
Zr1 C2 C3 C11 124.02(16)
C1 C2 C3 Zr1 64.41(11)
C10 C2 C3 Zr1 -114.96(15)
C9 C4 C5 C6 4.8(3)
C12 C4 C5 C6 -170.58(17)
C9 C4 C5 C13 -176.88(16)
C12 C4 C5 C13 7.7(3)
C4 C5 C6 C7 0.1(3)
C13 C5 C6 C7 -178.20(17)
C4 C5 C6 C14 179.39(17)
C13 C5 C6 C14 1.0(2)
C5 C6 C7 C8 -4.2(2)
C14 C6 C7 C8 176.60(16)
C5 C6 C7 C15 178.74(16)
C14 C6 C7 C15 -0.5(2)
C6 C7 C8 C9 3.1(2)
C15 C7 C8 C9 -179.89(15)
C6 C7 C8 C1 -177.05(16)
C15 C7 C8 C1 0.0(3)
C6 C7 C8 Zr1 92.80(17)
C15 C7 C8 Zr1 -90.15(17)
C2 C1 C8 C7 176.82(17)
Si1 C1 C8 C7 12.9(3)
Zr1 C1 C8 C7 -114.12(18)
C2 C1 C8 C9 -3.28(17)
Si1 C1 C8 C9 -167.16(12)
Zr1 C1 C8 C9 65.77(11)
C2 C1 C8 Zr1 -69.05(10)
Si1 C1 C8 Zr1 127.07(13)
C5 C4 C9 C3 172.69(17)
C12 C4 C9 C3 -11.8(3)
C5 C4 C9 C8 -5.8(2)
C12 C4 C9 C8 169.64(16)
C5 C4 C9 Zr1 -92.64(18)
C12 C4 C9 Zr1 82.83(19)
C2 C3 C9 C4 179.57(17)
C11 C3 C9 C4 -9.7(3)
Zr1 C3 C9 C4 117.41(18)
C2 C3 C9 C8 -1.75(18)
C11 C3 C9 C8 168.96(16)
Zr1 C3 C9 C8 -63.91(11)
C2 C3 C9 Zr1 62.17(11)
C11 C3 C9 Zr1 -127.13(18)
C7 C8 C9 C4 1.9(2)
C1 C8 C9 C4 -178.01(15)
Zr1 C8 C9 C4 -116.11(15)
C7 C8 C9 C3 -176.92(14)
C1 C8 C9 C3 3.17(17)
Zr1 C8 C9 C3 65.08(11)
C7 C8 C9 Zr1 118.00(14)
C1 C8 C9 Zr1 -61.91(10)
Si1 C18 C19 C20 174.08(13)
C18 C19 C20 C21 -178.51(16)
C19 C18 Si1 C17 -60.76(16)
C19 C18 Si1 C16 51.67(16)
C19 C18 Si1 C1 175.10(13)
